data_7238507
loop_
_publ_author_name
'Liu, Jing-Xin'
'Hu, Ying-Feng'
'Lin, Rui-Lian'
'Sun, Wen-Qi'
'Chu, Xiang-Feng'
'Xue, Sai-Feng'
'Zhu, Qian-Jiang'
'Tao, Zhu'

_publ_section_title
;
 Coordination complexes based on pentacyclohexanocucurbit[5]uril and
 lanthanide(iii) ions: lanthanide contraction effect induced structural
 variation
;
_journal_issue 20
_journal_name_full CrystEngComm
_journal_page_first 6983
_journal_paper_doi 10.1039/c2ce25866h
_journal_volume 14
_journal_year 2012
_chemical_formula_sum 'C50 H100 Cl6 Ho2 N20 O30'
_chemical_formula_weight 2004.06
_space_group_IT_number 14
_space_group_name_Hall '-P 2ybc'
_space_group_name_H-M_alt 'P 1 21/c 1'
_symmetry_cell_setting monoclinic
_symmetry_space_group_name_H-M 'P 1 21/c 1'
_atom_sites_solution_hydrogens geom
_atom_sites_solution_primary direct
_atom_sites_solution_secondary difmap
_audit_creation_method SHELXL-97
_cell_angle_alpha 90.00
_cell_angle_beta 100.900(3)
_cell_angle_gamma 90.00
_cell_formula_units_Z 8
_cell_length_a 26.324(7)
_cell_length_b 28.868(7)
_cell_length_c 20.957(5)
_cell_measurement_reflns_used 7970
_cell_measurement_temperature 296(2)
_cell_measurement_theta_max 24.82
_cell_measurement_theta_min 2.34
_cell_volume 15638(7)
_computing_cell_refinement 'Bruker SMART'
_computing_data_collection 'Bruker SMART'
_computing_data_reduction 'Bruker SAINT'
_computing_molecular_graphics 'Bruker SHELXTL'
_computing_publication_material 'Bruker SHELXTL'
_computing_structure_refinement 'SHELXL-97 (Sheldrick, 1997)'
_computing_structure_solution 'SHELXS-97 (Sheldrick, 1990)'
_diffrn_ambient_temperature 296(2)
_diffrn_measured_fraction_theta_full 0.979
_diffrn_measured_fraction_theta_max 0.979
_diffrn_measurement_device_type 'Bruker Smart Apex CCD area detector'
_diffrn_measurement_method 'phi and omega scans'
_diffrn_radiation_monochromator graphite
_diffrn_radiation_source 'fine-focus sealed tube'
_diffrn_radiation_type MoK\a
_diffrn_radiation_wavelength 0.71073
_diffrn_reflns_av_R_equivalents 0.1453
_diffrn_reflns_av_sigmaI/netI 0.1766
_diffrn_reflns_limit_h_max 27
_diffrn_reflns_limit_h_min -31
_diffrn_reflns_limit_k_max 28
_diffrn_reflns_limit_k_min -34
_diffrn_reflns_limit_l_max 24
_diffrn_reflns_limit_l_min -24
_diffrn_reflns_number 75750
_diffrn_reflns_theta_full 25.00
_diffrn_reflns_theta_max 25.00
_diffrn_reflns_theta_min 2.41
_diffrn_standards_decay_% none
_exptl_absorpt_coefficient_mu 2.306
_exptl_absorpt_correction_T_max 0.6817
_exptl_absorpt_correction_T_min 0.5544
_exptl_absorpt_correction_type multi-scan
_exptl_absorpt_process_details 'SADABS; Bruker, 2000'
_exptl_crystal_colour colorless
_exptl_crystal_density_diffrn 1.702
_exptl_crystal_density_meas ?
_exptl_crystal_density_method 'not measured'
_exptl_crystal_description block
_exptl_crystal_F_000 8128
_exptl_crystal_size_max 0.29
_exptl_crystal_size_mid 0.22
_exptl_crystal_size_min 0.18
_platon_squeeze_details
;
;
_refine_diff_density_max 1.845
_refine_diff_density_min -1.831
_refine_diff_density_rms 0.182
_refine_ls_extinction_method none
_refine_ls_goodness_of_fit_ref 1.003
_refine_ls_hydrogen_treatment constr
_refine_ls_matrix_type full
_refine_ls_number_parameters 1627
_refine_ls_number_reflns 26990
_refine_ls_number_restraints 47
_refine_ls_restrained_S_all 1.004
_refine_ls_R_factor_all 0.1415
_refine_ls_R_factor_gt 0.0862
_refine_ls_shift/su_max 0.005
_refine_ls_shift/su_mean 0.000
_refine_ls_structure_factor_coef Fsqd
_refine_ls_weighting_details 'calc w=1/[\s^2^(Fo^2^)+(0.0250P)^2^+0.0000P] where P=(Fo^2^+2Fc^2^)/3'
_refine_ls_weighting_scheme calc
_refine_ls_wR_factor_gt 0.1650
_refine_ls_wR_factor_ref 0.1857
_reflns_number_gt 13395
_reflns_number_total 26990
_reflns_threshold_expression >2sigma(I)
_cod_data_source_file c2ce25866h.txt
_cod_data_source_block p
_cod_depositor_comments
;
The following automatic conversions were performed:

data item '_exptl_absorpt_correction_type' value 'multi scan' was
changed to 'multi-scan' in accordance with the
/home/saulius/struct/COD-crude-data/automatic-downloads/DataCite-retrospective/RSC/depositions/lib/dictionaries/cif_core.dic
dictionary named 'cif_core.dic' version 2.4.2 last updated on
2011-04-26.

data item '_symmetry_cell_setting' value 'Monoclinic' was changed to
'monoclinic' in accordance with the
/home/saulius/struct/COD-crude-data/automatic-downloads/DataCite-retrospective/RSC/depositions/lib/dictionaries/cif_core.dic
dictionary named 'cif_core.dic' version 2.4.2 last updated on
2011-04-26.

data item '_exptl_crystal_density_meas' value 'not measured' was
changed to '?' -- the value is perceived as not measured.

Automatic conversion script
Id: cif_fix_values 6909 2019-04-08 15:41:33Z antanas 
;
_cod_original_sg_symbol_H-M P2(1)/c
_cod_database_code 7238507

loop_
_symmetry_equiv_pos_as_xyz
'x, y, z'
'-x, y+1/2, -z+1/2'
'-x, -y, -z'
'x, -y-1/2, z-1/2'

loop_
_atom_site_label
_atom_site_type_symbol
_atom_site_fract_x
_atom_site_fract_y
_atom_site_fract_z
_atom_site_U_iso_or_equiv
_atom_site_adp_type
_atom_site_occupancy
_atom_site_symmetry_multiplicity
_atom_site_calc_flag
_atom_site_refinement_flags
Ho1 Ho 0.264989(17) 0.284534(19) 0.53874(2) 0.03116(14) Uani 1 1 d .
Ho2 Ho 0.095878(18) 0.14476(2) 0.23666(2) 0.03415(15) Uani 1 1 d .
Cl1 Cl 0.21566(10) 0.25284(11) 0.42592(14) 0.0440(7) Uani 1 1 d .
Cl2 Cl 0.3334(2) 0.2696(3) 0.6308(3) 0.153(2) Uani 1 1 d .
Ho3 Ho 0.644431(17) 0.290004(19) -0.12067(2) 0.03211(15) Uani 1 1 d .
Ho4 Ho 0.814843(18) 0.14614(2) 0.17939(3) 0.03521(15) Uani 1 1 d .
Cl3 Cl 0.69430(10) 0.25891(11) -0.00823(14) 0.0448(8) Uani 1 1 d .
Cl4 Cl 0.5774(2) 0.2738(3) -0.2109(3) 0.150(2) Uani 1 1 d .
O1W O 0.2767(3) 0.3472(3) 0.6146(4) 0.050(2) Uani 1 1 d .
O2W O 0.0519(3) 0.1166(3) 0.1352(4) 0.055(2) Uani 1 1 d .
O3W O 0.0252(4) 0.1089(3) 0.2724(5) 0.081(3) Uani 1 1 d .
O4W O 0.1114(3) 0.0628(3) 0.2416(5) 0.073(3) Uani 1 1 d .
O5W O 0.1310(4) 0.2183(3) 0.2186(5) 0.068(3) Uani 1 1 d .
O6W O 0.0252(3) 0.1982(3) 0.2003(5) 0.070(3) Uani 1 1 d .
O7W O 0.1608(3) 0.1370(3) 0.1708(4) 0.063(3) Uani 1 1 d .
O8W O 0.6294(3) 0.3532(3) -0.1935(4) 0.055(2) Uani 1 1 d .
O9W O 0.8897(3) 0.1931(4) 0.2144(5) 0.073(3) Uani 1 1 d .
O10W O 0.8546(3) 0.1186(3) 0.2790(4) 0.056(2) Uani 1 1 d .
O11W O 0.7838(3) 0.2184(3) 0.1992(4) 0.052(2) Uani 1 1 d .
O12W O 0.7467(3) 0.1394(3) 0.2396(4) 0.056(2) Uani 1 1 d .
O13W O 0.8825(3) 0.1085(4) 0.1378(5) 0.070(3) Uani 1 1 d .
O14W O 0.7981(3) 0.0645(3) 0.1782(5) 0.068(3) Uani 1 1 d .
O1 O 0.1931(3) 0.2515(2) 0.5780(3) 0.0330(18) Uani 1 1 d .
O2 O 0.3400(2) 0.2631(3) 0.4951(3) 0.0314(17) Uani 1 1 d .
O3 O 0.2801(3) 0.2007(3) 0.5589(4) 0.0336(18) Uani 1 1 d .
O4 O 0.2869(3) 0.3483(3) 0.4753(4) 0.043(2) Uani 1 1 d .
O5 O 0.1951(3) 0.3392(3) 0.5239(4) 0.043(2) Uani 1 1 d .
O6 O 0.1709(3) 0.1329(3) 0.3112(4) 0.0393(19) Uani 1 1 d .
O7 O 0.0823(3) 0.1845(3) 0.3294(4) 0.043(2) Uani 1 1 d .
O8 O 0.1816(3) 0.2972(3) 0.2114(4) 0.045(2) Uani 1 1 d .
O9 O 0.0773(3) 0.2877(3) 0.2667(4) 0.045(2) Uani 1 1 d .
O10 O 0.2390(3) 0.1981(3) 0.2358(4) 0.046(2) Uani 1 1 d .
O11 O 0.7173(2) 0.2582(3) -0.1598(3) 0.0359(18) Uani 1 1 d .
O12 O 0.5709(2) 0.2684(3) -0.0766(3) 0.0357(18) Uani 1 1 d .
O13 O 0.6309(3) 0.2088(3) -0.1412(4) 0.038(2) Uani 1 1 d .
O14 O 0.6213(3) 0.3530(3) -0.0573(4) 0.0389(19) Uani 1 1 d .
O15 O 0.7138(3) 0.3463(3) -0.1018(3) 0.0361(18) Uani 1 1 d .
O16 O 0.7406(3) 0.1356(3) 0.1028(4) 0.0361(18) Uani 1 1 d .
O17 O 0.8292(3) 0.1883(3) 0.0877(4) 0.042(2) Uani 1 1 d .
O18 O 0.7304(3) 0.2997(3) 0.2059(4) 0.0369(19) Uani 1 1 d .
O19 O 0.8345(3) 0.2924(3) 0.1533(4) 0.0390(19) Uani 1 1 d .
O20 O 0.6741(3) 0.2016(3) 0.1807(4) 0.0403(19) Uani 1 1 d .
N1 N 0.3056(3) 0.2451(4) 0.2827(4) 0.039(2) Uani 1 1 d .
N2 N 0.0648(3) 0.3023(3) 0.3681(4) 0.037(2) Uani 1 1 d .
N3 N 0.3509(3) 0.2706(3) 0.3893(4) 0.032(2) Uani 1 1 d .
N4 N 0.1791(3) 0.1155(3) 0.4209(4) 0.029(2) Uani 1 1 d U
N5 N 0.1007(3) 0.1552(3) 0.4331(4) 0.031(2) Uani 1 1 d .
N6 N 0.2961(3) 0.1471(3) 0.4839(4) 0.035(2) Uani 1 1 d .
N7 N 0.1066(3) 0.2513(3) 0.5235(4) 0.030(2) Uani 1 1 d .
N8 N 0.1095(3) 0.3287(3) 0.4755(4) 0.034(2) Uani 1 1 d .
N9 N 0.1110(3) 0.3522(3) 0.3196(4) 0.035(2) Uani 1 1 d .
N10 N 0.2506(3) 0.1232(3) 0.3777(4) 0.032(2) Uani 1 1 d U
N11 N 0.1921(3) 0.3604(3) 0.2816(4) 0.033(2) Uani 1 1 d .
N12 N 0.3049(3) 0.3439(3) 0.3720(4) 0.033(2) Uani 1 1 d .
N13 N 0.3457(3) 0.2008(3) 0.4286(4) 0.034(2) Uani 1 1 d .
N14 N 0.3008(3) 0.1742(3) 0.3216(4) 0.033(2) Uani 1 1 d .
N15 N 0.2249(3) 0.1402(3) 0.5250(4) 0.026(2) Uani 1 1 d .
N16 N 0.2618(3) 0.3216(3) 0.2651(4) 0.036(2) Uani 1 1 d .
N17 N 0.2380(3) 0.3837(3) 0.3879(4) 0.037(2) Uani 1 1 d .
N18 N 0.1498(3) 0.1857(3) 0.5371(4) 0.028(2) Uani 1 1 d .
N19 N 0.0654(3) 0.2256(3) 0.4160(4) 0.031(2) Uani 1 1 d .
N20 N 0.1556(3) 0.3762(3) 0.4261(4) 0.036(2) Uani 1 1 d .
N21 N 0.5654(3) 0.2058(3) -0.0107(4) 0.032(2) Uani 1 1 d .
N22 N 0.7185(3) 0.3637(3) 0.1369(5) 0.037(2) Uani 1 1 d .
N23 N 0.6026(3) 0.3494(3) 0.0457(4) 0.033(2) Uani 1 1 d .
N24 N 0.5602(3) 0.2760(3) 0.0299(4) 0.033(2) Uani 1 1 d .
N25 N 0.6613(3) 0.1271(3) 0.0366(4) 0.036(2) Uani 1 1 d .
N26 N 0.8028(3) 0.2596(3) -0.1069(4) 0.029(2) Uani 1 1 d .
N27 N 0.6070(3) 0.2490(3) 0.1336(4) 0.0221(18) Uani 1 1 d U
N28 N 0.6502(3) 0.3231(3) 0.1527(4) 0.036(2) Uani 1 1 d .
N29 N 0.8006(3) 0.3574(3) 0.0976(4) 0.033(2) Uani 1 1 d .
N30 N 0.6846(3) 0.1469(3) -0.1096(4) 0.032(2) Uani 1 1 d .
N31 N 0.8422(3) 0.2322(3) -0.0001(4) 0.031(2) Uani 1 1 d .
N32 N 0.6141(3) 0.1527(3) -0.0681(4) 0.035(2) Uani 1 1 d .
N33 N 0.7623(3) 0.1911(4) -0.1205(4) 0.040(3) Uani 1 1 d .
N34 N 0.6715(4) 0.3883(4) 0.0314(4) 0.044(3) Uani 1 1 d .
N35 N 0.6101(3) 0.1769(3) 0.0935(4) 0.032(2) Uani 1 1 d .
N36 N 0.7326(3) 0.1195(3) -0.0045(4) 0.034(2) Uani 1 1 d .
N37 N 0.8092(3) 0.1613(3) -0.0174(4) 0.026(2) Uani 1 1 d .
N38 N 0.8461(3) 0.3087(4) 0.0500(5) 0.048(3) Uani 1 1 d .
N39 N 0.7986(3) 0.3338(3) -0.0577(4) 0.037(2) Uani 1 1 d .
N40 N 0.7507(3) 0.3822(3) -0.0076(4) 0.036(2) Uani 1 1 d .
C1 C 0.3222(4) 0.3888(4) 0.2742(6) 0.044(3) Uani 1 1 d .
H1A H 0.3401 0.4113 0.3048 0.053 Uiso 1 1 calc R
H1B H 0.3478 0.3679 0.2624 0.053 Uiso 1 1 calc R
C2 C 0.4501(4) 0.2333(5) 0.3555(7) 0.054(4) Uani 1 1 d .
H2A H 0.4803 0.2353 0.3354 0.064 Uiso 1 1 calc R
H2B H 0.4554 0.2548 0.3917 0.064 Uiso 1 1 calc R
C3 C 0.0721(6) 0.4421(6) 0.4319(8) 0.090(5) Uani 1 1 d D
H3A H 0.0533 0.4710 0.4231 0.108 Uiso 1 1 calc R
H3B H 0.1041 0.4485 0.4619 0.108 Uiso 1 1 calc R
C4 C 0.0571(5) 0.1612(4) 0.5964(6) 0.053(3) Uani 1 1 d U
H4A H 0.0893 0.1686 0.6253 0.064 Uiso 1 1 calc R
H4B H 0.0383 0.1397 0.6189 0.064 Uiso 1 1 calc R
C5 C 0.1986(4) 0.4052(4) 0.4214(6) 0.045(3) Uani 1 1 d .
H5A H 0.2154 0.4142 0.4649 0.054 Uiso 1 1 calc R
H5B H 0.1857 0.4332 0.3982 0.054 Uiso 1 1 calc R
C6 C 0.3095(5) 0.0453(5) 0.5210(6) 0.062(4) Uani 1 1 d .
H6A H 0.3247 0.0148 0.5199 0.075 Uiso 1 1 calc R
H6B H 0.3347 0.0645 0.5490 0.075 Uiso 1 1 calc R
C7 C 0.0836(4) 0.4236(4) 0.3717(6) 0.048(3) Uani 1 1 d .
H7A H 0.1079 0.4439 0.3558 0.057 Uiso 1 1 calc R
H7B H 0.0522 0.4222 0.3391 0.057 Uiso 1 1 calc R
C8 C 0.2676(4) 0.1672(4) 0.5259(5) 0.028(2) Uani 1 1 d .
C9 C 0.0240(4) 0.2072(4) 0.5811(6) 0.043(3) Uani 1 1 d .
H9A H -0.0099 0.2025 0.5916 0.051 Uiso 1 1 calc R
H9B H 0.0408 0.2322 0.6080 0.051 Uiso 1 1 calc R
C10 C 0.3018(4) 0.0654(4) 0.4527(5) 0.034(3) Uani 1 1 d .
H10A H 0.2833 0.0432 0.4221 0.041 Uiso 1 1 calc R
H10B H 0.3353 0.0709 0.4411 0.041 Uiso 1 1 calc R
C11 C 0.2344(4) 0.3884(4) 0.3177(5) 0.034(3) Uani 1 1 d .
C12 C 0.1221(3) 0.1130(4) 0.4192(5) 0.030(3) Uani 1 1 d .
H12A H 0.1051 0.1027 0.3764 0.036 Uiso 1 1 calc R
H12B H 0.1155 0.0900 0.4504 0.036 Uiso 1 1 calc R
C13 C 0.2913(4) 0.2837(4) 0.2401(5) 0.028(2) Uani 1 1 d .
H13A H 0.2707 0.2722 0.1999 0.033 Uiso 1 1 calc R
H13B H 0.3226 0.2969 0.2296 0.033 Uiso 1 1 calc R
C14 C 0.3503(4) 0.2412(4) 0.3334(5) 0.036(3) Uani 1 1 d .
C15 C 0.4028(4) 0.2507(4) 0.3052(6) 0.039(3) Uani 1 1 d .
H15A H 0.4012 0.2346 0.2642 0.047 Uiso 1 1 calc R
H15B H 0.4063 0.2836 0.2975 0.047 Uiso 1 1 calc R
C16 C 0.0353(3) 0.2628(4) 0.3768(5) 0.034(3) Uani 1 1 d .
H16A H 0.0201 0.2504 0.3345 0.041 Uiso 1 1 calc R
H16B H 0.0071 0.2721 0.3980 0.041 Uiso 1 1 calc R
C17 C 0.4485(4) 0.1881(5) 0.3811(6) 0.046(3) Uani 1 1 d .
H17A H 0.4531 0.1899 0.4281 0.055 Uiso 1 1 calc R
H17B H 0.4769 0.1701 0.3705 0.055 Uiso 1 1 calc R
C18 C 0.0745(5) 0.3413(5) 0.4134(7) 0.064(2) Uani 1 1 d D
C19 C 0.3548(4) 0.3199(4) 0.3947(6) 0.041(3) Uani 1 1 d .
H19A H 0.3797 0.3308 0.3694 0.050 Uiso 1 1 calc R
H19B H 0.3676 0.3281 0.4397 0.050 Uiso 1 1 calc R
C20 C 0.0690(4) 0.1379(4) 0.5364(6) 0.045(3) Uani 1 1 d .
H20A H 0.0372 0.1281 0.5083 0.054 Uiso 1 1 calc R
H20B H 0.0904 0.1108 0.5485 0.054 Uiso 1 1 calc R
C21 C 0.1073(4) 0.3743(4) 0.3835(5) 0.030(2) Uani 1 1 d .
C22 C 0.3472(3) 0.1666(4) 0.4780(5) 0.029(3) Uani 1 1 d .
H22A H 0.3630 0.1801 0.5194 0.034 Uiso 1 1 calc R
H22B H 0.3694 0.1414 0.4693 0.034 Uiso 1 1 calc R
C23 C 0.1975(4) 0.1260(4) 0.3647(6) 0.035(3) Uani 1 1 d .
C24 C 0.1557(4) 0.3479(4) 0.4763(6) 0.033(3) Uani 1 1 d .
C25 C 0.1377(4) 0.3713(4) 0.2704(6) 0.040(3) Uani 1 1 d .
H25A H 0.1215 0.3594 0.2281 0.048 Uiso 1 1 calc R
H25B H 0.1336 0.4047 0.2694 0.048 Uiso 1 1 calc R
C26 C 0.0839(3) 0.1891(4) 0.3891(5) 0.029(3) Uani 1 1 d .
C27 C 0.0835(4) 0.3113(4) 0.3129(6) 0.033(3) Uani 1 1 d .
C28 C 0.2342(5) 0.4351(4) 0.2900(6) 0.052(3) Uani 1 1 d .
H28A H 0.2600 0.4536 0.3182 0.062 Uiso 1 1 calc R
H28B H 0.2008 0.4491 0.2903 0.062 Uiso 1 1 calc R
C29 C 0.3964(4) 0.1630(4) 0.3539(5) 0.036(3) Uani 1 1 d .
H29A H 0.3951 0.1557 0.3085 0.044 Uiso 1 1 calc R
H29B H 0.3953 0.1341 0.3771 0.044 Uiso 1 1 calc R
C30 C 0.2139(4) 0.0557(4) 0.5014(6) 0.043(3) Uani 1 1 d .
H30A H 0.2094 0.0345 0.4649 0.052 Uiso 1 1 calc R
H30B H 0.1834 0.0537 0.5210 0.052 Uiso 1 1 calc R
C31 C 0.0181(4) 0.2206(4) 0.5096(6) 0.047(3) Uani 1 1 d .
H31A H 0.0045 0.2519 0.5036 0.056 Uiso 1 1 calc R
H31B H -0.0065 0.2000 0.4835 0.056 Uiso 1 1 calc R
C32 C 0.2191(3) 0.1057(4) 0.4767(5) 0.030(3) Uani 1 1 d .
C33 C 0.2084(4) 0.3243(4) 0.2503(5) 0.033(3) Uani 1 1 d .
C34 C 0.2778(4) 0.3566(4) 0.4168(5) 0.032(3) Uani 1 1 d .
C35 C 0.0982(4) 0.1736(4) 0.5001(5) 0.030(3) Uani 1 1 d .
C36 C 0.2774(4) 0.2050(4) 0.2768(5) 0.034(3) Uani 1 1 d .
C37 C 0.2791(4) 0.1283(4) 0.3281(6) 0.046(3) Uani 1 1 d .
H37A H 0.2569 0.1204 0.2871 0.055 Uiso 1 1 calc R
H37B H 0.3073 0.1061 0.3354 0.055 Uiso 1 1 calc R
C38 C 0.0988(4) 0.3013(4) 0.5280(6) 0.037(3) Uani 1 1 d .
H38A H 0.0631 0.3066 0.5318 0.044 Uiso 1 1 calc R
H38B H 0.1204 0.3123 0.5678 0.044 Uiso 1 1 calc R
C39 C 0.0231(5) 0.3640(4) 0.4257(7) 0.064(2) Uani 1 1 d DU
H39A H 0.0004 0.3713 0.3849 0.077 Uiso 1 1 calc R
H39B H 0.0051 0.3432 0.4502 0.077 Uiso 1 1 calc R
C40 C 0.2827(4) 0.3602(4) 0.3076(5) 0.044(3) Uani 1 1 d .
C41 C 0.3431(3) 0.2475(4) 0.4408(5) 0.031(3) Uani 1 1 d .
C42 C 0.2708(3) 0.1120(4) 0.4475(5) 0.033(3) Uani 1 1 d .
C43 C 0.2625(4) 0.0408(5) 0.5524(6) 0.054(4) Uani 1 1 d .
H43A H 0.2662 0.0606 0.5905 0.065 Uiso 1 1 calc R
H43B H 0.2587 0.0091 0.5659 0.065 Uiso 1 1 calc R
C44 C 0.2446(5) 0.4377(5) 0.2238(7) 0.058(4) Uani 1 1 d .
H44A H 0.2466 0.4700 0.2119 0.069 Uiso 1 1 calc R
H44B H 0.2157 0.4239 0.1942 0.069 Uiso 1 1 calc R
C45 C 0.2949(4) 0.4132(4) 0.2151(6) 0.050(3) Uani 1 1 d .
H45A H 0.2867 0.3909 0.1800 0.060 Uiso 1 1 calc R
H45B H 0.3181 0.4360 0.2023 0.060 Uiso 1 1 calc R
C46 C 0.0698(3) 0.2183(4) 0.4858(5) 0.031(3) Uani 1 1 d .
C47 C 0.0391(5) 0.4073(4) 0.4636(7) 0.064(2) Uani 1 1 d DU
H47A H 0.0588 0.3985 0.5058 0.077 Uiso 1 1 calc R
H47B H 0.0082 0.4231 0.4708 0.077 Uiso 1 1 calc R
C48 C 0.1526(4) 0.2301(4) 0.5460(5) 0.033(3) Uani 1 1 d .
C49 C 0.1889(4) 0.1537(4) 0.5644(5) 0.038(3) Uani 1 1 d .
H49A H 0.1720 0.1260 0.5763 0.046 Uiso 1 1 calc R
H49B H 0.2081 0.1670 0.6041 0.046 Uiso 1 1 calc R
C50 C 0.3482(3) 0.1920(4) 0.3600(5) 0.027(2) Uani 1 1 d .
C51 C 0.6486(6) 0.0463(5) -0.1379(8) 0.080(5) Uani 1 1 d .
H51A H 0.6516 0.0138 -0.1483 0.095 Uiso 1 1 calc R
H51B H 0.6458 0.0641 -0.1777 0.095 Uiso 1 1 calc R
C52 C 0.8813(5) 0.4271(5) 0.0813(7) 0.072(4) Uani 1 1 d .
H52A H 0.8811 0.4173 0.1255 0.087 Uiso 1 1 calc R
H52B H 0.8977 0.4573 0.0831 0.087 Uiso 1 1 calc R
C53 C 0.8544(4) 0.1686(4) -0.1812(6) 0.048(3) Uani 1 1 d .
H53A H 0.8225 0.1754 -0.2114 0.058 Uiso 1 1 calc R
H53B H 0.8744 0.1472 -0.2022 0.058 Uiso 1 1 calc R
C54 C 0.5885(5) 0.3913(4) 0.1443(7) 0.049(3) Uani 1 1 d .
H54A H 0.5592 0.3731 0.1517 0.059 Uiso 1 1 calc R
H54B H 0.5755 0.4162 0.1145 0.059 Uiso 1 1 calc R
C55 C 0.6911(4) 0.1094(4) -0.0603(6) 0.044(3) Uani 1 1 d .
C56 C 0.8273(4) 0.4309(4) 0.0451(6) 0.049(3) Uani 1 1 d .
H56A H 0.8272 0.4451 0.0032 0.059 Uiso 1 1 calc R
H56B H 0.8077 0.4506 0.0690 0.059 Uiso 1 1 calc R
C57 C 0.6077(4) 0.0680(4) -0.0337(6) 0.043(3) Uani 1 1 d .
H57A H 0.6264 0.0434 -0.0076 0.052 Uiso 1 1 calc R
H57B H 0.5758 0.0740 -0.0184 0.052 Uiso 1 1 calc R
C58 C 0.4619(4) 0.2393(5) 0.0620(7) 0.052(4) Uani 1 1 d .
H58A H 0.4592 0.2613 0.0265 0.063 Uiso 1 1 calc R
H58B H 0.4310 0.2424 0.0805 0.063 Uiso 1 1 calc R
C59 C 0.6961(4) 0.0616(4) -0.0895(6) 0.040(3) Uani 1 1 d .
H59A H 0.7256 0.0616 -0.1110 0.048 Uiso 1 1 calc R
H59B H 0.7028 0.0391 -0.0546 0.048 Uiso 1 1 calc R
C60 C 0.4639(4) 0.1871(5) 0.0330(6) 0.059(4) Uani 1 1 d .
H60A H 0.4360 0.1687 0.0440 0.071 Uiso 1 1 calc R
H60B H 0.4597 0.1883 -0.0140 0.071 Uiso 1 1 calc R
C61 C 0.6289(4) 0.1323(4) 0.0868(5) 0.038(3) Uani 1 1 d .
H61A H 0.5998 0.1114 0.0765 0.046 Uiso 1 1 calc R
H61B H 0.6492 0.1228 0.1283 0.046 Uiso 1 1 calc R
C62 C 0.7083(4) 0.4087(4) -0.0053(6) 0.041(3) Uani 1 1 d .
H62A H 0.6903 0.4145 -0.0494 0.049 Uiso 1 1 calc R
H62B H 0.7197 0.4384 0.0139 0.049 Uiso 1 1 calc R
C63 C 0.5579(4) 0.2452(4) 0.0858(5) 0.038(3) Uani 1 1 d .
C64 C 0.5965(5) 0.0546(6) -0.1054(8) 0.076(5) Uani 1 1 d .
H64A H 0.5757 0.0788 -0.1297 0.091 Uiso 1 1 calc R
H64B H 0.5761 0.0264 -0.1104 0.091 Uiso 1 1 calc R
C65 C 0.6750(4) 0.4395(4) 0.1311(7) 0.053(3) Uani 1 1 d U
H65A H 0.7077 0.4546 0.1303 0.064 Uiso 1 1 calc R
H65B H 0.6479 0.4568 0.1033 0.064 Uiso 1 1 calc R
C66 C 0.5097(4) 0.2522(4) 0.1148(6) 0.044(3) Uani 1 1 d .
H66A H 0.5074 0.2841 0.1281 0.052 Uiso 1 1 calc R
H66B H 0.5111 0.2325 0.1527 0.052 Uiso 1 1 calc R
C67 C 0.6411(4) 0.1747(5) -0.1083(5) 0.040(3) Uani 1 1 d .
C68 C 0.6763(4) 0.3915(4) 0.1065(5) 0.036(3) Uani 1 1 d .
C69 C 0.5556(4) 0.3242(4) 0.0281(5) 0.037(3) Uani 1 1 d .
H69A H 0.5326 0.3333 0.0570 0.044 Uiso 1 1 calc R
H69B H 0.5393 0.3332 -0.0156 0.044 Uiso 1 1 calc R
C70 C 0.7872(4) 0.1174(4) -0.0072(6) 0.037(3) Uani 1 1 d .
H70A H 0.8058 0.1045 0.0333 0.044 Uiso 1 1 calc R
H70B H 0.7919 0.0967 -0.0420 0.044 Uiso 1 1 calc R
C71 C 0.8252(4) 0.3179(4) 0.1041(6) 0.032(3) Uani 1 1 d .
C72 C 0.6652(8) 0.4390(7) 0.1981(7) 0.105(6) Uani 1 1 d U
H72A H 0.6620 0.4710 0.2111 0.126 Uiso 1 1 calc R
H72B H 0.6958 0.4265 0.2259 0.126 Uiso 1 1 calc R
C73 C 0.8861(4) 0.2146(4) -0.1641(6) 0.045(3) Uani 1 1 d .
H73A H 0.9202 0.2108 -0.1745 0.054 Uiso 1 1 calc R
H73B H 0.8689 0.2396 -0.1907 0.054 Uiso 1 1 calc R
C74 C 0.8845(4) 0.3695(4) -0.0108(5) 0.036(3) Uani 1 1 d .
H74A H 0.9060 0.3464 -0.0262 0.043 Uiso 1 1 calc R
H74B H 0.8755 0.3927 -0.0446 0.043 Uiso 1 1 calc R
C75 C 0.5177(4) 0.1644(4) 0.0629(6) 0.042(3) Uani 1 1 d .
H75A H 0.5187 0.1577 0.1085 0.050 Uiso 1 1 calc R
H75B H 0.5212 0.1354 0.0410 0.050 Uiso 1 1 calc R
C76 C 0.7209(4) 0.1582(4) -0.1517(5) 0.029(2) Uani 1 1 d .
H76A H 0.7021 0.1719 -0.1915 0.035 Uiso 1 1 calc R
H76B H 0.7369 0.1299 -0.1632 0.035 Uiso 1 1 calc R
C77 C 0.8733(4) 0.2679(4) 0.0397(5) 0.029(2) Uani 1 1 d .
H77A H 0.8878 0.2545 0.0816 0.035 Uiso 1 1 calc R
H77B H 0.9019 0.2764 0.0189 0.035 Uiso 1 1 calc R
C78 C 0.7502(4) 0.3517(4) -0.0618(6) 0.035(3) Uani 1 1 d .
C79 C 0.6212(4) 0.2873(4) 0.1795(5) 0.032(3) Uani 1 1 d .
H79A H 0.5900 0.3007 0.1900 0.039 Uiso 1 1 calc R
H79B H 0.6419 0.2754 0.2193 0.039 Uiso 1 1 calc R
C80 C 0.7732(4) 0.3762(4) 0.1474(5) 0.037(3) Uani 1 1 d .
H80A H 0.7900 0.3649 0.1898 0.044 Uiso 1 1 calc R
H80B H 0.7761 0.4097 0.1479 0.044 Uiso 1 1 calc R
C81 C 0.7141(4) 0.1273(4) 0.0493(6) 0.035(3) Uani 1 1 d .
C82 C 0.5633(3) 0.1706(4) -0.0625(5) 0.037(3) Uani 1 1 d .
H82A H 0.5417 0.1451 -0.0537 0.044 Uiso 1 1 calc R
H82B H 0.5472 0.1843 -0.1037 0.044 Uiso 1 1 calc R
C83 C 0.8013(4) 0.3827(4) 0.0352(5) 0.033(3) Uani 1 1 d .
C84 C 0.8275(4) 0.1932(4) 0.0267(6) 0.038(3) Uani 1 1 d .
C85 C 0.8359(3) 0.3469(4) 0.0024(5) 0.033(3) Uani 1 1 d .
C86 C 0.6307(4) 0.3627(4) 0.0026(6) 0.038(3) Uani 1 1 d .
C87 C 0.8918(3) 0.2281(4) -0.0909(4) 0.029(3) Uani 1 1 d .
H87A H 0.9147 0.2063 -0.0645 0.035 Uiso 1 1 calc R
H87B H 0.9071 0.2587 -0.0841 0.035 Uiso 1 1 calc R
C88 C 0.8106(4) 0.3081(4) -0.1120(5) 0.033(3) Uani 1 1 d .
H88A H 0.7892 0.3194 -0.1517 0.040 Uiso 1 1 calc R
H88B H 0.8465 0.3137 -0.1148 0.040 Uiso 1 1 calc R
C89 C 0.6353(4) 0.2084(4) 0.1401(6) 0.046(3) Uani 1 1 d .
C90 C 0.6188(7) 0.4128(6) 0.2125(12) 0.120(8) Uani 1 1 d .
H90A H 0.5963 0.4335 0.2307 0.144 Uiso 1 1 calc R
H90B H 0.6300 0.3881 0.2435 0.144 Uiso 1 1 calc R
C91 C 0.6261(4) 0.3602(4) 0.1141(5) 0.029(2) Uani 1 1 d U
C92 C 0.5614(3) 0.1952(4) 0.0566(5) 0.030(3) Uani 1 1 d .
C93 C 0.8414(4) 0.1456(4) -0.1186(5) 0.040(3) Uani 1 1 d .
H93A H 0.8218 0.1174 -0.1304 0.047 Uiso 1 1 calc R
H93B H 0.8733 0.1374 -0.0894 0.047 Uiso 1 1 calc R
C94 C 0.8398(3) 0.2281(3) -0.0696(5) 0.022(2) Uani 1 1 d .
C95 C 0.5664(3) 0.2507(4) -0.0222(5) 0.027(2) Uani 1 1 d .
C96 C 0.7562(4) 0.2383(4) -0.1299(5) 0.030(3) Uani 1 1 d .
C97 C 0.7003(4) 0.3250(4) 0.1676(5) 0.030(3) Uani 1 1 d .
C98 C 0.8111(4) 0.1774(4) -0.0850(5) 0.035(3) Uani 1 1 d .
C99 C 0.6413(4) 0.1125(4) -0.0298(6) 0.042(3) Uani 1 1 d .
C100 C 0.9136(4) 0.3915(5) 0.0484(7) 0.058(4) Uani 1 1 d .
H10C H 0.9433 0.4074 0.0376 0.070 Uiso 1 1 calc R
H10D H 0.9265 0.3675 0.0797 0.070 Uiso 1 1 calc R

loop_
_atom_site_aniso_label
_atom_site_aniso_U_11
_atom_site_aniso_U_22
_atom_site_aniso_U_33
_atom_site_aniso_U_23
_atom_site_aniso_U_13
_atom_site_aniso_U_12
Ho1 0.0216(2) 0.0497(4) 0.0202(3) -0.0034(3) -0.0010(2) -0.0020(2)
Ho2 0.0256(2) 0.0532(4) 0.0207(3) -0.0038(3) -0.0031(2) -0.0004(2)
Cl1 0.0322(14) 0.067(2) 0.0281(16) -0.0097(15) -0.0057(12) -0.0040(13)
Cl2 0.121(5) 0.190(7) 0.147(6) -0.004(5) 0.027(4) -0.016(4)
Ho3 0.0197(2) 0.0532(4) 0.0207(3) 0.0048(3) -0.0032(2) 0.0013(2)
Ho4 0.0277(3) 0.0522(4) 0.0232(3) 0.0057(3) -0.0018(2) 0.0020(2)
Cl3 0.0363(15) 0.068(2) 0.0265(16) 0.0106(15) -0.0042(12) 0.0031(14)
Cl4 0.120(5) 0.194(7) 0.140(5) 0.004(5) 0.036(4) -0.010(5)
O1W 0.043(5) 0.072(6) 0.030(5) -0.013(4) -0.010(4) 0.009(4)
O2W 0.035(4) 0.089(7) 0.034(5) -0.018(5) -0.011(4) 0.011(4)
O3W 0.061(6) 0.075(7) 0.113(9) -0.021(7) 0.033(6) -0.015(5)
O4W 0.057(6) 0.070(7) 0.078(7) -0.015(6) -0.022(5) 0.007(5)
O5W 0.066(6) 0.066(7) 0.071(7) -0.001(6) 0.011(5) -0.008(5)
O6W 0.058(6) 0.066(7) 0.075(7) 0.013(6) -0.010(5) 0.034(5)
O7W 0.032(4) 0.114(8) 0.042(6) -0.011(5) 0.005(4) -0.002(5)
O8W 0.048(5) 0.066(6) 0.048(6) 0.008(5) -0.003(4) -0.009(4)
O9W 0.049(5) 0.097(8) 0.067(7) -0.004(6) -0.006(5) -0.019(5)
O10W 0.051(5) 0.073(7) 0.037(5) 0.004(5) -0.009(4) -0.011(4)
O11W 0.046(5) 0.053(5) 0.059(6) 0.006(5) 0.018(4) 0.009(4)
O12W 0.041(5) 0.092(7) 0.036(5) 0.016(5) 0.009(4) 0.006(4)
O13W 0.052(5) 0.097(8) 0.063(7) 0.023(6) 0.018(5) 0.022(5)
O14W 0.074(6) 0.062(7) 0.068(7) -0.006(5) 0.013(5) -0.006(5)
O1 0.035(4) 0.040(5) 0.024(4) -0.005(4) 0.003(3) -0.009(3)
O2 0.033(4) 0.046(5) 0.012(4) -0.007(4) -0.001(3) -0.001(3)
O3 0.042(4) 0.039(5) 0.020(4) -0.003(4) 0.006(3) 0.001(4)
O4 0.029(4) 0.051(5) 0.048(6) -0.004(5) 0.004(4) -0.003(4)
O5 0.032(4) 0.045(5) 0.048(5) -0.005(4) -0.002(4) 0.013(3)
O6 0.027(4) 0.063(6) 0.021(4) 0.004(4) -0.013(3) 0.003(4)
O7 0.034(4) 0.062(6) 0.030(5) -0.010(4) -0.001(4) 0.010(4)
O8 0.039(4) 0.055(6) 0.036(5) -0.004(4) -0.006(4) -0.002(4)
O9 0.052(5) 0.047(6) 0.035(5) -0.009(4) 0.006(4) -0.005(4)
O10 0.042(5) 0.060(6) 0.029(5) -0.012(4) -0.009(4) -0.016(4)
O11 0.024(4) 0.053(5) 0.031(5) 0.003(4) 0.007(3) 0.003(3)
O12 0.025(4) 0.058(5) 0.021(4) 0.009(4) -0.002(3) -0.001(3)
O13 0.038(4) 0.052(6) 0.025(5) 0.008(4) 0.006(4) 0.002(4)
O14 0.031(4) 0.063(6) 0.021(5) -0.004(4) 0.000(3) -0.011(4)
O15 0.024(4) 0.062(5) 0.020(4) 0.004(4) -0.003(3) 0.002(3)
O16 0.032(4) 0.052(5) 0.023(4) -0.001(4) 0.003(3) 0.001(3)
O17 0.042(4) 0.062(6) 0.021(5) 0.007(4) 0.005(4) 0.007(4)
O18 0.028(4) 0.053(5) 0.026(5) -0.001(4) -0.003(3) -0.005(4)
O19 0.035(4) 0.053(6) 0.029(5) -0.005(4) 0.006(4) 0.007(4)
O20 0.034(4) 0.057(6) 0.027(5) -0.001(4) -0.001(4) -0.001(4)
N1 0.022(4) 0.072(7) 0.024(5) -0.002(5) 0.004(4) -0.006(4)
N2 0.038(5) 0.050(6) 0.023(5) 0.004(5) 0.005(4) -0.015(4)
N3 0.027(4) 0.038(6) 0.033(6) -0.004(5) 0.008(4) -0.006(4)
N4 0.020(3) 0.042(4) 0.024(4) 0.002(3) 0.000(3) -0.004(3)
N5 0.033(5) 0.038(6) 0.017(5) 0.007(4) -0.005(4) 0.009(4)
N6 0.020(4) 0.052(6) 0.031(6) -0.017(5) 0.001(4) -0.003(4)
N7 0.020(4) 0.044(6) 0.023(5) -0.001(4) -0.002(4) 0.001(4)
N8 0.019(4) 0.061(7) 0.021(5) -0.005(5) 0.003(4) -0.005(4)
N9 0.028(5) 0.053(7) 0.022(5) -0.004(5) -0.001(4) 0.002(4)
N10 0.032(3) 0.035(4) 0.024(4) -0.010(3) -0.004(3) 0.006(3)
N11 0.026(4) 0.046(6) 0.021(5) -0.006(4) -0.014(4) 0.007(4)
N12 0.024(4) 0.040(6) 0.032(6) -0.001(5) -0.001(4) 0.006(4)
N13 0.018(4) 0.053(7) 0.033(6) -0.012(5) 0.011(4) 0.000(4)
N14 0.024(4) 0.049(6) 0.022(5) 0.006(5) -0.005(4) -0.002(4)
N15 0.024(4) 0.032(5) 0.021(5) -0.005(4) 0.003(4) 0.000(4)
N16 0.028(5) 0.041(6) 0.042(6) -0.021(5) 0.012(4) -0.006(4)
N17 0.035(5) 0.048(6) 0.030(6) -0.006(5) 0.012(4) -0.002(4)
N18 0.026(4) 0.037(6) 0.019(5) 0.001(4) 0.000(4) -0.010(4)
N19 0.015(4) 0.042(6) 0.035(6) -0.004(5) -0.003(4) -0.003(4)
N20 0.022(4) 0.050(6) 0.034(6) 0.011(5) -0.001(4) -0.003(4)
N21 0.028(4) 0.043(7) 0.025(5) -0.008(5) 0.004(4) -0.004(4)
N22 0.034(5) 0.035(6) 0.040(6) -0.001(5) 0.004(4) -0.004(4)
N23 0.021(4) 0.046(6) 0.034(6) 0.001(5) 0.007(4) 0.006(4)
N24 0.028(5) 0.045(6) 0.028(6) 0.009(5) 0.008(4) 0.003(4)
N25 0.027(4) 0.042(6) 0.040(6) -0.002(5) 0.011(4) -0.002(4)
N26 0.018(4) 0.040(6) 0.027(5) 0.005(4) -0.004(4) -0.005(4)
N27 0.023(3) 0.025(4) 0.015(4) 0.004(3) -0.005(3) -0.002(3)
N28 0.031(5) 0.041(6) 0.038(6) -0.010(5) 0.012(4) -0.006(4)
N29 0.035(5) 0.034(6) 0.030(6) 0.000(5) 0.009(4) -0.009(4)
N30 0.035(5) 0.033(6) 0.024(5) -0.003(4) -0.004(4) 0.007(4)
N31 0.028(4) 0.051(6) 0.016(5) 0.003(4) 0.007(4) -0.010(4)
N32 0.025(4) 0.056(6) 0.021(5) -0.004(5) -0.004(4) 0.004(4)
N33 0.015(4) 0.080(8) 0.022(5) -0.004(5) -0.003(4) -0.005(4)
N34 0.051(6) 0.059(7) 0.021(5) 0.000(5) 0.006(5) -0.012(5)
N35 0.024(4) 0.046(6) 0.020(5) 0.000(5) -0.008(4) 0.003(4)
N36 0.020(4) 0.051(6) 0.030(5) -0.006(5) 0.002(4) -0.001(4)
N37 0.030(4) 0.036(6) 0.016(5) 0.005(4) 0.010(4) 0.004(4)
N38 0.025(5) 0.075(8) 0.044(7) 0.021(6) 0.007(5) 0.010(5)
N39 0.020(4) 0.052(6) 0.037(6) -0.006(5) 0.001(4) -0.011(4)
N40 0.027(4) 0.042(6) 0.037(6) 0.011(5) 0.004(4) 0.002(4)
C1 0.025(5) 0.060(9) 0.046(8) 0.007(7) 0.003(5) -0.004(5)
C2 0.015(5) 0.067(10) 0.078(10) 0.013(8) 0.008(6) 0.002(5)
C3 0.097(12) 0.102(14) 0.074(12) -0.044(11) 0.022(10) -0.021(10)
C4 0.060(5) 0.057(5) 0.047(5) 0.002(4) 0.019(4) -0.001(4)
C5 0.047(7) 0.055(8) 0.029(7) -0.011(6) -0.001(6) -0.013(6)
C6 0.083(10) 0.061(9) 0.047(9) 0.024(7) 0.024(8) 0.028(8)
C7 0.045(7) 0.034(7) 0.065(9) 0.010(7) 0.009(6) 0.005(5)
C8 0.025(5) 0.034(7) 0.025(6) 0.012(5) 0.005(5) 0.007(5)
C9 0.044(7) 0.051(8) 0.037(8) 0.003(6) 0.017(6) 0.005(6)
C10 0.033(6) 0.046(8) 0.021(6) -0.009(5) -0.001(5) 0.003(5)
C11 0.034(6) 0.044(8) 0.022(6) 0.001(5) 0.002(5) -0.007(5)
C12 0.023(5) 0.046(7) 0.019(6) 0.008(5) -0.002(4) 0.007(5)
C13 0.033(5) 0.040(7) 0.011(5) 0.002(5) 0.009(4) -0.009(5)
C14 0.023(5) 0.054(8) 0.032(7) 0.008(6) 0.006(5) 0.013(5)
C15 0.024(5) 0.052(8) 0.044(8) -0.005(6) 0.012(5) 0.012(5)
C16 0.017(5) 0.055(8) 0.026(6) -0.019(6) -0.009(4) 0.006(5)
C17 0.019(5) 0.077(10) 0.036(8) 0.001(7) -0.010(5) 0.005(6)
C18 0.064(2) 0.064(2) 0.064(2) -0.0004(10) 0.0123(11) 0.0002(10)
C19 0.026(6) 0.052(8) 0.047(8) 0.001(7) 0.008(5) 0.007(5)
C20 0.016(5) 0.078(10) 0.044(8) -0.007(7) 0.014(5) -0.010(5)
C21 0.024(5) 0.026(6) 0.038(7) -0.012(5) 0.002(5) 0.002(4)
C22 0.019(5) 0.039(7) 0.025(6) 0.010(5) -0.005(4) -0.004(4)
C23 0.031(6) 0.032(7) 0.043(8) 0.001(6) 0.010(6) 0.001(5)
C24 0.032(6) 0.031(7) 0.035(7) -0.015(6) 0.002(5) 0.009(5)
C25 0.026(5) 0.056(8) 0.036(7) 0.013(6) -0.001(5) 0.016(5)
C26 0.018(5) 0.052(8) 0.018(6) 0.005(6) 0.008(4) -0.012(5)
C27 0.026(5) 0.044(8) 0.027(7) -0.003(6) 0.001(5) 0.004(5)
C28 0.049(7) 0.045(8) 0.056(9) -0.009(7) 0.000(7) -0.009(6)
C29 0.031(6) 0.049(8) 0.026(7) 0.005(6) -0.003(5) 0.005(5)
C30 0.038(6) 0.024(7) 0.064(9) 0.014(6) 0.000(6) 0.013(5)
C31 0.027(6) 0.062(8) 0.057(9) -0.019(7) 0.026(6) -0.020(5)
C32 0.015(5) 0.035(7) 0.034(7) 0.000(5) -0.008(4) 0.008(4)
C33 0.033(6) 0.037(7) 0.029(7) -0.002(6) 0.005(5) -0.008(5)
C34 0.021(5) 0.050(8) 0.019(6) 0.000(6) -0.007(5) -0.003(5)
C35 0.028(5) 0.055(8) 0.005(5) 0.003(5) 0.000(4) 0.004(5)
C36 0.026(5) 0.048(8) 0.029(7) -0.016(6) 0.010(5) -0.005(5)
C37 0.037(6) 0.073(10) 0.027(7) 0.001(6) 0.005(5) -0.008(6)
C38 0.028(6) 0.048(8) 0.034(7) -0.006(6) 0.003(5) -0.002(5)
C39 0.064(2) 0.064(2) 0.064(2) -0.0004(10) 0.0123(11) 0.0002(10)
C40 0.039(6) 0.071(9) 0.021(7) -0.011(6) 0.006(5) 0.002(6)
C41 0.013(5) 0.047(8) 0.028(7) 0.007(6) -0.010(5) 0.001(4)
C42 0.013(4) 0.067(8) 0.016(6) -0.023(6) -0.002(4) -0.003(5)
C43 0.045(7) 0.056(9) 0.058(9) 0.001(7) 0.003(7) 0.014(6)
C44 0.059(8) 0.053(9) 0.062(10) 0.022(8) 0.011(7) -0.004(7)
C45 0.054(7) 0.062(9) 0.037(8) 0.011(7) 0.017(6) -0.010(6)
C46 0.019(5) 0.051(8) 0.022(6) 0.003(5) 0.003(4) 0.002(5)
C47 0.064(2) 0.064(2) 0.064(2) -0.0004(10) 0.0123(11) 0.0002(10)
C48 0.022(5) 0.056(9) 0.022(6) 0.010(6) 0.006(5) -0.001(5)
C49 0.025(5) 0.054(8) 0.034(7) 0.002(6) 0.000(5) -0.002(5)
C50 0.022(5) 0.036(7) 0.019(6) -0.003(5) -0.005(4) -0.005(4)
C51 0.088(11) 0.061(10) 0.087(13) -0.002(9) 0.010(10) -0.023(8)
C52 0.055(8) 0.087(12) 0.070(11) -0.011(9) 0.004(8) -0.003(8)
C53 0.036(6) 0.056(9) 0.057(9) -0.002(7) 0.020(6) -0.004(6)
C54 0.054(7) 0.023(7) 0.080(10) -0.010(7) 0.034(7) 0.014(5)
C55 0.039(6) 0.051(8) 0.045(8) -0.003(7) 0.012(6) 0.001(6)
C56 0.053(7) 0.055(9) 0.042(8) -0.001(7) 0.015(6) -0.007(6)
C57 0.029(6) 0.031(7) 0.069(9) -0.010(7) 0.007(6) -0.004(5)
C58 0.020(5) 0.070(10) 0.071(10) 0.006(8) 0.019(6) -0.005(5)
C59 0.040(6) 0.041(7) 0.041(7) -0.005(6) 0.012(6) 0.002(5)
C60 0.027(6) 0.101(12) 0.049(9) 0.021(9) 0.006(6) -0.009(7)
C61 0.035(6) 0.054(8) 0.023(6) 0.000(6) -0.002(5) -0.002(5)
C62 0.021(5) 0.061(8) 0.039(7) 0.009(6) 0.006(5) 0.001(5)
C63 0.020(5) 0.063(9) 0.032(7) -0.006(6) 0.006(5) 0.001(5)
C64 0.058(9) 0.085(12) 0.085(12) -0.008(10) 0.010(8) -0.011(8)
C65 0.032(6) 0.057(9) 0.074(8) -0.010(8) 0.017(6) 0.008(6)
C66 0.032(6) 0.053(8) 0.049(8) -0.004(7) 0.015(6) -0.007(5)
C67 0.016(5) 0.085(10) 0.018(7) -0.020(7) -0.002(5) -0.008(6)
C68 0.027(5) 0.042(8) 0.034(7) 0.002(6) -0.008(5) -0.009(5)
C69 0.019(5) 0.064(9) 0.029(7) 0.006(6) 0.007(5) 0.001(5)
C70 0.028(5) 0.038(7) 0.039(7) 0.009(6) -0.006(5) 0.006(5)
C71 0.027(5) 0.028(7) 0.043(8) 0.005(6) 0.009(5) 0.000(5)
C72 0.124(16) 0.136(17) 0.045(8) -0.008(11) -0.008(9) 0.019(14)
C73 0.022(5) 0.079(10) 0.036(7) 0.004(7) 0.007(5) 0.006(6)
C74 0.017(5) 0.054(8) 0.035(7) 0.008(6) 0.002(5) -0.005(5)
C75 0.045(7) 0.052(8) 0.031(7) 0.007(6) 0.013(6) 0.000(6)
C76 0.029(5) 0.051(7) 0.006(5) 0.000(5) -0.002(4) -0.001(5)
C77 0.022(5) 0.042(7) 0.021(6) -0.005(5) -0.003(4) -0.002(5)
C78 0.031(6) 0.037(7) 0.033(7) 0.005(6) -0.005(5) -0.004(5)
C79 0.025(5) 0.051(8) 0.019(6) 0.005(5) 0.000(4) -0.010(5)
C80 0.035(6) 0.049(8) 0.028(7) -0.008(6) 0.008(5) -0.014(5)
C81 0.028(5) 0.040(7) 0.038(8) 0.004(6) 0.007(5) -0.002(5)
C82 0.014(5) 0.054(8) 0.039(7) 0.002(6) -0.005(5) -0.017(5)
C83 0.033(6) 0.030(7) 0.035(7) -0.007(5) 0.003(5) -0.003(5)
C84 0.030(6) 0.042(8) 0.044(8) 0.010(7) 0.013(6) 0.009(5)
C85 0.018(5) 0.067(8) 0.012(6) 0.001(5) -0.001(4) 0.001(5)
C86 0.029(6) 0.034(7) 0.047(8) 0.006(6) -0.008(6) -0.010(5)
C87 0.018(5) 0.059(8) 0.008(5) -0.010(5) -0.004(4) -0.007(5)
C88 0.025(5) 0.053(8) 0.024(6) 0.015(6) 0.010(5) -0.003(5)
C89 0.034(6) 0.063(9) 0.039(8) 0.003(7) 0.004(6) 0.002(6)
C90 0.090(13) 0.078(13) 0.21(3) -0.043(15) 0.067(15) -0.019(10)
C91 0.027(4) 0.037(4) 0.023(4) -0.012(4) 0.001(3) 0.009(3)
C92 0.019(5) 0.048(7) 0.023(6) -0.004(5) 0.006(4) -0.011(5)
C93 0.037(6) 0.048(8) 0.032(7) -0.002(6) 0.001(5) 0.008(5)
C94 0.022(5) 0.028(6) 0.016(5) 0.002(5) 0.000(4) 0.004(4)
C95 0.018(5) 0.046(8) 0.018(6) -0.001(5) 0.008(4) 0.005(4)
C96 0.019(5) 0.044(8) 0.028(6) 0.002(6) 0.003(5) 0.004(5)
C97 0.026(5) 0.052(8) 0.014(6) -0.002(5) 0.011(5) 0.002(5)
C98 0.030(5) 0.040(7) 0.031(7) 0.013(6) -0.004(5) 0.002(5)
C99 0.038(6) 0.047(8) 0.039(8) -0.027(6) 0.001(6) -0.021(6)
C100 0.028(6) 0.068(10) 0.076(10) -0.007(8) 0.003(6) -0.012(6)

loop_
_atom_type_symbol
_atom_type_description
_atom_type_scat_dispersion_real
_atom_type_scat_dispersion_imag
_atom_type_scat_source
C C 0.0033 0.0016 'International Tables Vol C Tables 4.2.6.8 and 6.1.1.4'
H H 0.0000 0.0000 'International Tables Vol C Tables 4.2.6.8 and 6.1.1.4'
Cl Cl 0.1484 0.1585 'International Tables Vol C Tables 4.2.6.8 and 6.1.1.4'
Ho Ho -0.2175 4.6783 'International Tables Vol C Tables 4.2.6.8 and 6.1.1.4'
N N 0.0061 0.0033 'International Tables Vol C Tables 4.2.6.8 and 6.1.1.4'
O O 0.0106 0.0060 'International Tables Vol C Tables 4.2.6.8 and 6.1.1.4'

loop_
_geom_angle_atom_site_label_1
_geom_angle_atom_site_label_2
_geom_angle_atom_site_label_3
_geom_angle
O1W Ho1 O5 65.7(3)
O1W Ho1 O1 94.8(3)
O5 Ho1 O1 70.8(3)
O1W Ho1 O4 76.9(3)
O5 Ho1 O4 71.5(3)
O1 Ho1 O4 141.4(2)
O1W Ho1 O2 115.8(2)
O5 Ho1 O2 141.6(3)
O1 Ho1 O2 141.7(2)
O4 Ho1 O2 71.8(2)
O1W Ho1 Cl2 67.7(3)
O5 Ho1 Cl2 131.2(3)
O1 Ho1 Cl2 99.9(2)
O4 Ho1 Cl2 110.9(2)
O2 Ho1 Cl2 73.5(2)
O1W Ho1 O3 129.0(3)
O5 Ho1 O3 139.4(2)
O1 Ho1 O3 70.4(2)
O4 Ho1 O3 142.7(2)
O2 Ho1 O3 72.3(2)
Cl2 Ho1 O3 67.5(2)
O1W Ho1 Cl1 147.1(2)
O5 Ho1 Cl1 82.9(2)
O1 Ho1 Cl1 83.28(18)
O4 Ho1 Cl1 84.2(2)
O2 Ho1 Cl1 82.57(17)
Cl2 Ho1 Cl1 145.15(19)
O3 Ho1 Cl1 81.38(19)
O6 Ho2 O7 75.8(3)
O6 Ho2 O2W 140.4(3)
O7 Ho2 O2W 142.1(2)
O6 Ho2 O3W 110.1(3)
O7 Ho2 O3W 72.5(3)
O2W Ho2 O3W 81.6(3)
O6 Ho2 O5W 86.1(3)
O7 Ho2 O5W 79.6(3)
O2W Ho2 O5W 107.7(3)
O3W Ho2 O5W 142.5(3)
O6 Ho2 O4W 72.9(3)
O7 Ho2 O4W 119.9(3)
O2W Ho2 O4W 75.5(3)
O3W Ho2 O4W 72.2(3)
O5W Ho2 O4W 145.1(3)
O6 Ho2 O7W 76.3(3)
O7 Ho2 O7W 139.4(3)
O2W Ho2 O7W 74.4(3)
O3W Ho2 O7W 145.8(3)
O5W Ho2 O7W 69.6(3)
O4W Ho2 O7W 78.4(3)
O6 Ho2 O6W 144.8(3)
O7 Ho2 O6W 73.8(3)
O2W Ho2 O6W 73.8(3)
O3W Ho2 O6W 77.0(4)
O5W Ho2 O6W 71.3(3)
O4W Ho2 O6W 139.0(3)
O7W Ho2 O6W 117.8(3)
O8W Ho3 Cl4 68.2(3)
O8W Ho3 O12 113.8(3)
Cl4 Ho3 O12 73.9(2)
O8W Ho3 O13 129.6(3)
Cl4 Ho3 O13 66.6(3)
O12 Ho3 O13 73.1(2)
O8W Ho3 O14 75.1(3)
Cl4 Ho3 O14 111.2(2)
O12 Ho3 O14 70.9(2)
O13 Ho3 O14 142.8(2)
O8W Ho3 O11 97.0(3)
Cl4 Ho3 O11 100.0(2)
O12 Ho3 O11 142.3(3)
O13 Ho3 O11 70.5(2)
O14 Ho3 O11 141.3(2)
O8W Ho3 O15 67.5(3)
Cl4 Ho3 O15 133.3(2)
O12 Ho3 O15 139.1(2)
O13 Ho3 O15 140.1(2)
O14 Ho3 O15 70.3(2)
O11 Ho3 O15 71.7(2)
O8W Ho3 Cl3 146.8(2)
Cl4 Ho3 Cl3 144.69(19)
O12 Ho3 Cl3 82.37(17)
O13 Ho3 Cl3 81.9(2)
O14 Ho3 Cl3 84.2(2)
O11 Ho3 Cl3 83.09(18)
O15 Ho3 Cl3 81.32(18)
O10W Ho4 O16 140.3(3)
O10W Ho4 O11W 105.4(3)
O16 Ho4 O11W 87.8(3)
O10W Ho4 O17 143.4(3)
O16 Ho4 O17 75.3(3)
O11W Ho4 O17 78.3(3)
O10W Ho4 O13W 86.1(3)
O16 Ho4 O13W 106.2(3)
O11W Ho4 O13W 142.4(3)
O17 Ho4 O13W 72.1(3)
O10W Ho4 O12W 75.5(3)
O16 Ho4 O12W 74.6(3)
O11W Ho4 O12W 69.6(3)
O17 Ho4 O12W 136.3(3)
O13W Ho4 O12W 147.4(3)
O10W Ho4 O9W 73.1(3)
O16 Ho4 O9W 146.2(3)
O11W Ho4 O9W 74.4(3)
O17 Ho4 O9W 73.0(3)
O13W Ho4 O9W 75.1(3)
O12W Ho4 O9W 122.8(3)
O10W Ho4 O14W 73.7(3)
O16 Ho4 O14W 74.5(3)
O11W Ho4 O14W 145.1(3)
O17 Ho4 O14W 123.7(3)
O13W Ho4 O14W 72.3(3)
O12W Ho4 O14W 76.7(3)
O9W Ho4 O14W 134.5(3)
C48 O1 Ho1 129.3(6)
C41 O2 Ho1 130.0(6)
C8 O3 Ho1 132.2(7)
C34 O4 Ho1 132.9(7)
C24 O5 Ho1 134.2(6)
C23 O6 Ho2 156.5(7)
C26 O7 Ho2 154.3(8)
C96 O11 Ho3 130.0(6)
C95 O12 Ho3 132.3(6)
C67 O13 Ho3 133.5(7)
C86 O14 Ho3 134.0(7)
C78 O15 Ho3 134.8(7)
C81 O16 Ho4 157.4(7)
C84 O17 Ho4 152.6(8)
C36 N1 C14 110.8(10)
C36 N1 C13 121.9(9)
C14 N1 C13 127.3(9)
C27 N2 C16 124.0(10)
C27 N2 C18 110.9(10)
C16 N2 C18 124.8(9)
C41 N3 C19 117.3(10)
C41 N3 C14 112.9(9)
C19 N3 C14 129.6(9)
C23 N4 C32 114.4(8)
C23 N4 C12 119.8(8)
C32 N4 C12 125.7(8)
C26 N5 C12 125.4(9)
C26 N5 C35 108.0(8)
C12 N5 C35 126.2(8)
C42 N6 C8 113.6(8)
C42 N6 C22 126.0(8)
C8 N6 C22 120.2(9)
C48 N7 C38 123.2(9)
C48 N7 C46 110.3(9)
C38 N7 C46 125.8(8)
C24 N8 C38 122.3(9)
C24 N8 C18 108.7(10)
C38 N8 C18 129.1(9)
C27 N9 C25 124.4(9)
C27 N9 C21 109.4(8)
C25 N9 C21 126.1(9)
C23 N10 C37 120.9(9)
C23 N10 C42 111.5(8)
C37 N10 C42 127.5(8)
C33 N11 C25 119.3(9)
C33 N11 C11 113.3(8)
C25 N11 C11 126.8(9)
C34 N12 C40 113.2(8)
C34 N12 C19 117.6(9)
C40 N12 C19 129.0(9)
C41 N13 C22 122.6(9)
C41 N13 C50 111.4(9)
C22 N13 C50 126.0(9)
C36 N14 C50 112.5(9)
C36 N14 C37 121.7(9)
C50 N14 C37 125.7(9)
C8 N15 C32 113.0(8)
C8 N15 C49 118.2(9)
C32 N15 C49 128.2(8)
C33 N16 C40 110.0(8)
C33 N16 C13 122.5(9)
C40 N16 C13 127.5(8)
C34 N17 C11 113.7(9)
C34 N17 C5 125.2(9)
C11 N17 C5 121.0(9)
C48 N18 C49 124.6(9)
C48 N18 C35 109.5(9)
C49 N18 C35 125.7(9)
C26 N19 C46 110.1(9)
C26 N19 C16 122.5(9)
C46 N19 C16 126.2(8)
C24 N20 C21 110.1(9)
C24 N20 C5 122.1(9)
C21 N20 C5 127.7(10)
C95 N21 C92 112.8(9)
C95 N21 C82 122.6(9)
C92 N21 C82 124.4(9)
C97 N22 C68 110.2(8)
C97 N22 C80 122.3(9)
C68 N22 C80 126.4(9)
C86 N23 C69 122.7(9)
C86 N23 C91 114.4(9)
C69 N23 C91 122.8(8)
C95 N24 C69 122.8(9)
C95 N24 C63 110.1(9)
C69 N24 C63 127.1(9)
C81 N25 C99 111.0(9)
C81 N25 C61 124.3(9)
C99 N25 C61 123.8(8)
C96 N26 C88 123.3(9)
C96 N26 C94 111.7(8)
C88 N26 C94 124.5(8)
C89 N27 C79 120.6(9)
C89 N27 C63 113.0(9)
C79 N27 C63 125.4(8)
C97 N28 C91 115.5(9)
C97 N28 C79 121.3(10)
C91 N28 C79 123.0(8)
C71 N29 C80 123.0(9)
C71 N29 C83 115.3(9)
C80 N29 C83 121.7(9)
C67 N30 C76 120.9(9)
C67 N30 C55 113.1(9)
C76 N30 C55 125.7(8)
C84 N31 C94 112.9(9)
C84 N31 C77 121.4(9)
C94 N31 C77 122.7(8)
C67 N32 C82 118.7(10)
C67 N32 C99 115.9(9)
C82 N32 C99 125.3(9)
C96 N33 C98 114.8(9)
C96 N33 C76 120.4(8)
C98 N33 C76 124.5(10)
C86 N34 C62 122.1(10)
C86 N34 C68 113.0(9)
C62 N34 C68 124.8(9)
C61 N35 C89 122.5(9)
C61 N35 C92 124.9(9)
C89 N35 C92 112.6(9)
C81 N36 C70 124.4(9)
C81 N36 C55 111.8(8)
C70 N36 C55 123.7(9)
C84 N37 C70 127.9(9)
C84 N37 C98 111.7(9)
C70 N37 C98 120.3(9)
C71 N38 C77 125.4(10)
C71 N38 C85 111.1(9)
C77 N38 C85 123.4(9)
C78 N39 C88 119.2(9)
C78 N39 C85 114.5(9)
C88 N39 C85 126.1(8)
C62 N40 C78 119.1(9)
C62 N40 C83 129.3(10)
C78 N40 C83 111.3(8)
C45 C1 C40 111.1(9)
C45 C1 H1A 109.4
C40 C1 H1A 109.4
C45 C1 H1B 109.4
C40 C1 H1B 109.4
H1A C1 H1B 108.0
C17 C2 C15 118.6(10)
C17 C2 H2A 107.7
C15 C2 H2A 107.7
C17 C2 H2B 107.7
C15 C2 H2B 107.7
H2A C2 H2B 107.1
C7 C3 C47 110.9(12)
C7 C3 H3A 109.5
C47 C3 H3A 109.4
C7 C3 H3B 109.5
C47 C3 H3B 109.5
H3A C3 H3B 108.0
C20 C4 C9 113.4(10)
C20 C4 H4A 108.9
C9 C4 H4A 108.9
C20 C4 H4B 108.9
C9 C4 H4B 108.9
H4A C4 H4B 107.7
N20 C5 N17 114.8(9)
N20 C5 H5A 108.6
N17 C5 H5A 108.6
N20 C5 H5B 108.6
N17 C5 H5B 108.6
H5A C5 H5B 107.5
C43 C6 C10 117.9(11)
C43 C6 H6A 107.8
C10 C6 H6A 107.8
C43 C6 H6B 107.8
C10 C6 H6B 107.8
H6A C6 H6B 107.2
C3 C7 C21 110.0(11)
C3 C7 H7A 109.7
C21 C7 H7A 109.7
C3 C7 H7B 109.7
C21 C7 H7B 109.7
H7A C7 H7B 108.2
O3 C8 N15 127.2(9)
O3 C8 N6 125.5(9)
N15 C8 N6 107.2(9)
C31 C9 C4 111.2(9)
C31 C9 H9A 109.4
C4 C9 H9A 109.4
C31 C9 H9B 109.4
C4 C9 H9B 109.4
H9A C9 H9B 108.0
C6 C10 C42 111.6(9)
C6 C10 H10A 109.3
C42 C10 H10A 109.3
C6 C10 H10B 109.3
C42 C10 H10B 109.3
H10A C10 H10B 108.0
N17 C11 C28 118.6(10)
N17 C11 N11 111.4(8)
C28 C11 N11 111.0(9)
N17 C11 C40 100.8(8)
C28 C11 C40 111.7(9)
N11 C11 C40 101.6(9)
N5 C12 N4 113.4(9)
N5 C12 H12A 108.9
N4 C12 H12A 108.9
N5 C12 H12B 108.9
N4 C12 H12B 108.9
H12A C12 H12B 107.7
N1 C13 N16 116.3(8)
N1 C13 H13A 108.2
N16 C13 H13A 108.2
N1 C13 H13B 108.2
N16 C13 H13B 108.2
H13A C13 H13B 107.4
N1 C14 N3 115.7(8)
N1 C14 C50 105.2(9)
N3 C14 C50 104.1(8)
N1 C14 C15 110.7(8)
N3 C14 C15 108.5(9)
C50 C14 C15 112.5(8)
C2 C15 C14 108.9(9)
C2 C15 H15A 109.9
C14 C15 H15A 109.9
C2 C15 H15B 109.9
C14 C15 H15B 109.9
H15A C15 H15B 108.3
N2 C16 N19 114.1(8)
N2 C16 H16A 108.7
N19 C16 H16A 108.7
N2 C16 H16B 108.7
N19 C16 H16B 108.7
H16A C16 H16B 107.6
C2 C17 C29 112.1(9)
C2 C17 H17A 109.2
C29 C17 H17A 109.2
C2 C17 H17B 109.2
C29 C17 H17B 109.2
H17A C17 H17B 107.9
N2 C18 N8 112.5(10)
N2 C18 C21 105.2(10)
N8 C18 C21 102.2(10)
N2 C18 C39 112.1(11)
N8 C18 C39 111.5(11)
C21 C18 C39 112.7(11)
N3 C19 N12 113.2(9)
N3 C19 H19A 108.9
N12 C19 H19A 108.9
N3 C19 H19B 108.9
N12 C19 H19B 108.9
H19A C19 H19B 107.8
C4 C20 C35 108.0(10)
C4 C20 H20A 110.1
C35 C20 H20A 110.1
C4 C20 H20B 110.1
C35 C20 H20B 110.1
H20A C20 H20B 108.4
N20 C21 C18 106.3(10)
N20 C21 N9 112.3(8)
C18 C21 N9 104.0(9)
N20 C21 C7 110.4(9)
C18 C21 C7 113.8(9)
N9 C21 C7 109.8(9)
N13 C22 N6 114.8(8)
N13 C22 H22A 108.6
N6 C22 H22A 108.6
N13 C22 H22B 108.6
N6 C22 H22B 108.6
H22A C22 H22B 107.5
O6 C23 N10 125.2(10)
O6 C23 N4 125.8(9)
N10 C23 N4 108.7(10)
O5 C24 N20 126.7(10)
O5 C24 N8 121.0(11)
N20 C24 N8 112.3(9)
N11 C25 N9 113.5(9)
N11 C25 H25A 108.9
N9 C25 H25A 108.9
N11 C25 H25B 108.9
N9 C25 H25B 108.9
H25A C25 H25B 107.7
O7 C26 N19 124.3(11)
O7 C26 N5 123.1(11)
N19 C26 N5 112.4(9)
O9 C27 N2 125.2(11)
O9 C27 N9 124.8(10)
N2 C27 N9 110.0(10)
C11 C28 C44 115.7(11)
C11 C28 H28A 108.3
C44 C28 H28A 108.3
C11 C28 H28B 108.3
C44 C28 H28B 108.3
H28A C28 H28B 107.4
C50 C29 C17 113.4(9)
C50 C29 H29A 108.9
C17 C29 H29A 108.9
C50 C29 H29B 108.9
C17 C29 H29B 108.9
H29A C29 H29B 107.7
C32 C30 C43 111.8(9)
C32 C30 H30A 109.2
C43 C30 H30A 109.2
C32 C30 H30B 109.2
C43 C30 H30B 109.2
H30A C30 H30B 107.9
C9 C31 C46 112.0(10)
C9 C31 H31A 109.2
C46 C31 H31A 109.2
C9 C31 H31B 109.2
C46 C31 H31B 109.2
H31A C31 H31B 107.9
N15 C32 N4 114.1(8)
N15 C32 C30 115.0(9)
N4 C32 C30 110.8(9)
N15 C32 C42 102.2(7)
N4 C32 C42 102.1(8)
C30 C32 C42 111.6(8)
O8 C33 N11 127.7(10)
O8 C33 N16 122.3(10)
N11 C33 N16 109.9(9)
O4 C34 N12 128.3(10)
O4 C34 N17 123.3(10)
N12 C34 N17 108.4(9)
N18 C35 C46 106.1(9)
N18 C35 N5 112.0(7)
C46 C35 N5 103.1(8)
N18 C35 C20 112.8(8)
C46 C35 C20 113.2(8)
N5 C35 C20 109.3(9)
O10 C36 N14 126.3(11)
O10 C36 N1 124.6(11)
N14 C36 N1 109.0(9)
N10 C37 N14 116.0(10)
N10 C37 H37A 108.3
N14 C37 H37A 108.3
N10 C37 H37B 108.3
N14 C37 H37B 108.3
H37A C37 H37B 107.4
N8 C38 N7 116.5(9)
N8 C38 H38A 108.2
N7 C38 H38A 108.2
N8 C38 H38B 108.2
N7 C38 H38B 108.2
H38A C38 H38B 107.3
C47 C39 C18 105.7(10)
C47 C39 H39A 110.6
C18 C39 H39A 110.6
C47 C39 H39B 110.6
C18 C39 H39B 110.6
H39A C39 H39B 108.7
N12 C40 N16 111.1(10)
N12 C40 C11 103.9(8)
N16 C40 C11 104.9(8)
N12 C40 C1 113.5(9)
N16 C40 C1 109.2(9)
C11 C40 C1 113.9(10)
O2 C41 N3 128.1(11)
O2 C41 N13 122.7(10)
N3 C41 N13 108.7(10)
N6 C42 N10 115.7(10)
N6 C42 C10 113.9(8)
N10 C42 C10 109.7(8)
N6 C42 C32 103.3(7)
N10 C42 C32 103.2(7)
C10 C42 C32 110.1(9)
C6 C43 C30 108.0(11)
C6 C43 H43A 110.1
C30 C43 H43A 110.1
C6 C43 H43B 110.1
C30 C43 H43B 110.1
H43A C43 H43B 108.4
C28 C44 C45 113.9(11)
C28 C44 H44A 108.8
C45 C44 H44A 108.8
C28 C44 H44B 108.8
C45 C44 H44B 108.8
H44A C44 H44B 107.7
C1 C45 C44 114.2(10)
C1 C45 H45A 108.7
C44 C45 H45A 108.7
C1 C45 H45B 108.7
C44 C45 H45B 108.7
H45A C45 H45B 107.6
N19 C46 N7 111.3(8)
N19 C46 C35 105.6(8)
N7 C46 C35 101.4(8)
N19 C46 C31 114.2(8)
N7 C46 C31 109.2(8)
C35 C46 C31 114.4(9)
C39 C47 C3 115.9(11)
C39 C47 H47A 108.3
C3 C47 H47A 108.3
C39 C47 H47B 108.3
C3 C47 H47B 108.3
H47A C47 H47B 107.4
N18 C48 O1 124.2(10)
N18 C48 N7 111.8(9)
O1 C48 N7 123.7(11)
N18 C49 N15 117.2(9)
N18 C49 H49A 108.0
N15 C49 H49A 108.0
N18 C49 H49B 108.0
N15 C49 H49B 108.0
H49A C49 H49B 107.2
N14 C50 N13 114.2(8)
N14 C50 C14 102.4(8)
N13 C50 C14 101.9(8)
N14 C50 C29 113.4(9)
N13 C50 C29 111.4(8)
C14 C50 C29 112.7(8)
C59 C51 C64 108.9(12)
C59 C51 H51A 109.9
C64 C51 H51A 109.9
C59 C51 H51B 109.9
C64 C51 H51B 109.9
H51A C51 H51B 108.3
C56 C52 C100 111.7(11)
C56 C52 H52A 109.3
C100 C52 H52A 109.3
C56 C52 H52B 109.3
C100 C52 H52B 109.3
H52A C52 H52B 107.9
C93 C53 C73 110.9(10)
C93 C53 H53A 109.5
C73 C53 H53A 109.5
C93 C53 H53B 109.5
C73 C53 H53B 109.5
H53A C53 H53B 108.0
C91 C54 C90 109.4(10)
C91 C54 H54A 109.8
C90 C54 H54A 109.8
C91 C54 H54B 109.8
C90 C54 H54B 109.8
H54A C54 H54B 108.2
N36 C55 N30 112.4(9)
N36 C55 C59 113.0(10)
N30 C55 C59 112.9(10)
N36 C55 C99 102.6(9)
N30 C55 C99 104.3(9)
C59 C55 C99 110.9(9)
C52 C56 C83 111.1(11)
C52 C56 H56A 109.4
C83 C56 H56A 109.4
C52 C56 H56B 109.4
C83 C56 H56B 109.4
H56A C56 H56B 108.0
C64 C57 C99 105.2(11)
C64 C57 H57A 110.7
C99 C57 H57A 110.7
C64 C57 H57B 110.7
C99 C57 H57B 110.7
H57A C57 H57B 108.8
C66 C58 C60 114.0(10)
C66 C58 H58A 108.8
C60 C58 H58A 108.8
C66 C58 H58B 108.8
C60 C58 H58B 108.8
H58A C58 H58B 107.7
C51 C59 C55 114.2(10)
C51 C59 H59A 108.7
C55 C59 H59A 108.7
C51 C59 H59B 108.7
C55 C59 H59B 108.7
H59A C59 H59B 107.6
C75 C60 C58 109.0(10)
C75 C60 H60A 109.9
C58 C60 H60A 109.9
C75 C60 H60B 109.9
C58 C60 H60B 109.9
H60A C60 H60B 108.3
N35 C61 N25 115.4(9)
N35 C61 H61A 108.4
N25 C61 H61A 108.4
N35 C61 H61B 108.4
N25 C61 H61B 108.4
H61A C61 H61B 107.5
N40 C62 N34 114.8(10)
N40 C62 H62A 108.6
N34 C62 H62A 108.6
N40 C62 H62B 108.6
N34 C62 H62B 108.6
H62A C62 H62B 107.5
N27 C63 N24 109.3(8)
N27 C63 C66 114.1(9)
N24 C63 C66 113.5(9)
N27 C63 C92 102.8(8)
N24 C63 C92 103.1(8)
C66 C63 C92 113.0(9)
C57 C64 C51 114.8(11)
C57 C64 H64A 108.6
C51 C64 H64A 108.6
C57 C64 H64B 108.6
C51 C64 H64B 108.6
H64A C64 H64B 107.5
C72 C65 C68 110.1(13)
C72 C65 H65A 109.6
C68 C65 H65A 109.6
C72 C65 H65B 109.6
C68 C65 H65B 109.6
H65A C65 H65B 108.2
C63 C66 C58 108.0(9)
C63 C66 H66A 110.1
C58 C66 H66A 110.1
C63 C66 H66B 110.1
C58 C66 H66B 110.1
H66A C66 H66B 108.4
O13 C67 N32 130.7(10)
O13 C67 N30 123.5(10)
N32 C67 N30 105.6(11)
N22 C68 C65 116.2(9)
N22 C68 N34 109.1(9)
C65 C68 N34 113.9(10)
N22 C68 C91 102.8(8)
C65 C68 C91 114.2(9)
N34 C68 C91 98.9(8)
N24 C69 N23 115.8(9)
N24 C69 H69A 108.3
N23 C69 H69A 108.3
N24 C69 H69B 108.3
N23 C69 H69B 108.3
H69A C69 H69B 107.4
N37 C70 N36 113.8(8)
N37 C70 H70A 108.8
N36 C70 H70A 108.8
N37 C70 H70B 108.8
N36 C70 H70B 108.8
H70A C70 H70B 107.7
O19 C71 N29 128.0(10)
O19 C71 N38 121.1(10)
N29 C71 N38 110.5(10)
C65 C72 C90 119.1(16)
C65 C72 H72A 107.5
C90 C72 H72A 107.5
C65 C72 H72B 107.5
C90 C72 H72B 107.5
H72A C72 H72B 107.0
C87 C73 C53 112.5(9)
C87 C73 H73A 109.1
C53 C73 H73A 109.1
C87 C73 H73B 109.1
C53 C73 H73B 109.1
H73A C73 H73B 107.8
C100 C74 C85 110.8(9)
C100 C74 H74A 109.5
C85 C74 H74A 109.5
C100 C74 H74B 109.5
C85 C74 H74B 109.5
H74A C74 H74B 108.1
C92 C75 C60 111.6(10)
C92 C75 H75A 109.3
C60 C75 H75A 109.3
C92 C75 H75B 109.3
C60 C75 H75B 109.3
H75A C75 H75B 108.0
N30 C76 N33 112.6(8)
N30 C76 H76A 109.1
N33 C76 H76A 109.1
N30 C76 H76B 109.1
N33 C76 H76B 109.1
H76A C76 H76B 107.8
N38 C77 N31 115.2(8)
N38 C77 H77A 108.5
N31 C77 H77A 108.5
N38 C77 H77B 108.5
N31 C77 H77B 108.5
H77A C77 H77B 107.5
O15 C78 N39 129.2(11)
O15 C78 N40 122.5(10)
N39 C78 N40 108.3(9)
N28 C79 N27 111.7(8)
N28 C79 H79A 109.3
N27 C79 H79A 109.3
N28 C79 H79B 109.3
N27 C79 H79B 109.3
H79A C79 H79B 108.0
N22 C80 N29 113.6(8)
N22 C80 H80A 108.8
N29 C80 H80A 108.8
N22 C80 H80B 108.8
N29 C80 H80B 108.8
H80A C80 H80B 107.7
O16 C81 N36 124.9(9)
O16 C81 N25 124.1(10)
N36 C81 N25 111.0(10)
N32 C82 N21 113.2(8)
N32 C82 H82A 108.9
N21 C82 H82A 108.9
N32 C82 H82B 108.9
N21 C82 H82B 108.9
H82A C82 H82B 107.7
N40 C83 N29 111.8(8)
N40 C83 C56 114.9(9)
N29 C83 C56 113.4(9)
N40 C83 C85 104.8(8)
N29 C83 C85 99.3(8)
C56 C83 C85 111.2(8)
O17 C84 N37 124.0(11)
O17 C84 N31 123.4(12)
N37 C84 N31 112.5(10)
N38 C85 N39 112.8(9)
N38 C85 C74 113.2(8)
N39 C85 C74 113.5(8)
N38 C85 C83 103.7(8)
N39 C85 C83 100.8(7)
C74 C85 C83 111.7(9)
O14 C86 N23 125.6(10)
O14 C86 N34 123.8(10)
N23 C86 N34 110.6(11)
C94 C87 C73 111.3(8)
C94 C87 H87A 109.4
C73 C87 H87A 109.4
C94 C87 H87B 109.4
C73 C87 H87B 109.4
H87A C87 H87B 108.0
N26 C88 N39 113.1(8)
N26 C88 H88A 109.0
N39 C88 H88A 109.0
N26 C88 H88B 109.0
N39 C88 H88B 109.0
H88A C88 H88B 107.8
O20 C89 N27 124.9(12)
O20 C89 N35 127.2(11)
N27 C89 N35 107.8(9)
C72 C90 C54 107.2(16)
C72 C90 H90A 110.3
C54 C90 H90A 110.3
C72 C90 H90B 110.3
C54 C90 H90B 110.3
H90A C90 H90B 108.5
N28 C91 N23 116.8(8)
N28 C91 C54 117.1(9)
N23 C91 C54 109.4(9)
N28 C91 C68 101.0(8)
N23 C91 C68 102.7(8)
C54 C91 C68 108.1(9)
N21 C92 N35 111.7(7)
N21 C92 C75 114.1(9)
N35 C92 C75 110.7(9)
N21 C92 C63 101.8(9)
N35 C92 C63 103.5(8)
C75 C92 C63 114.3(8)
C98 C93 C53 111.1(9)
C98 C93 H93A 109.4
C53 C93 H93A 109.4
C98 C93 H93B 109.4
C53 C93 H93B 109.4
H93A C93 H93B 108.0
N31 C94 N26 112.6(8)
N31 C94 C87 115.1(8)
N26 C94 C87 113.2(8)
N31 C94 C98 101.5(8)
N26 C94 C98 102.4(7)
C87 C94 C98 110.5(8)
O12 C95 N21 124.5(10)
O12 C95 N24 123.4(10)
N21 C95 N24 112.0(9)
O11 C96 N26 124.5(10)
O11 C96 N33 126.4(10)
N26 C96 N33 108.8(8)
O18 C97 N28 128.4(10)
O18 C97 N22 121.6(9)
N28 C97 N22 109.8(10)
N33 C98 C93 116.1(10)
N33 C98 N37 113.3(8)
C93 C98 N37 112.0(9)
N33 C98 C94 101.1(8)
C93 C98 C94 111.9(8)
N37 C98 C94 100.8(8)
N25 C99 N32 109.6(9)
N25 C99 C57 112.8(10)
N32 C99 C57 113.6(9)
N25 C99 C55 103.2(8)
N32 C99 C55 100.2(9)
C57 C99 C55 116.3(9)
C74 C100 C52 114.3(10)
C74 C100 H10C 108.7
C52 C100 H10C 108.7
C74 C100 H10D 108.7
C52 C100 H10D 108.7
H10C C100 H10D 107.6

loop_
_geom_bond_atom_site_label_1
_geom_bond_atom_site_label_2
_geom_bond_distance
Ho1 O1W 2.391(8)
Ho1 O5 2.398(7)
Ho1 O1 2.399(6)
Ho1 O4 2.403(8)
Ho1 O2 2.408(6)
Ho1 Cl2 2.417(7)
Ho1 O3 2.475(8)
Ho1 Cl1 2.637(3)
Ho2 O6 2.301(7)
Ho2 O7 2.342(7)
Ho2 O2W 2.364(8)
Ho2 O3W 2.370(9)
Ho2 O5W 2.373(9)
Ho2 O4W 2.400(9)
Ho2 O7W 2.403(8)
Ho2 O6W 2.425(8)
Ho3 O8W 2.363(8)
Ho3 Cl4 2.375(7)
Ho3 O12 2.380(6)
Ho3 O13 2.397(8)
Ho3 O14 2.398(8)
Ho3 O11 2.406(6)
Ho3 O15 2.419(7)
Ho3 Cl3 2.629(3)
Ho4 O10W 2.293(8)
Ho4 O16 2.304(7)
Ho4 O11W 2.308(8)
Ho4 O17 2.365(7)
Ho4 O13W 2.387(8)
Ho4 O12W 2.387(7)
Ho4 O9W 2.389(9)
Ho4 O14W 2.397(9)
O1 C48 1.303(12)
O2 C41 1.241(12)
O3 C8 1.200(12)
O4 C34 1.228(12)
O5 C24 1.321(13)
O6 C23 1.219(13)
O7 C26 1.251(12)
O8 C33 1.249(12)
O9 C27 1.169(12)
O10 C36 1.215(12)
O11 C96 1.238(12)
O12 C95 1.276(11)
O13 C67 1.203(14)
O14 C86 1.264(13)
O15 C78 1.159(12)
O16 C81 1.226(12)
O17 C84 1.279(13)
O18 C97 1.251(12)
O19 C71 1.254(12)
O20 C89 1.216(13)
N1 C36 1.369(14)
N1 C14 1.433(13)
N1 C13 1.434(13)
N2 C27 1.365(13)
N2 C16 1.411(13)
N2 C18 1.463(15)
N3 C41 1.316(13)
N3 C19 1.432(14)
N3 C14 1.445(13)
N4 C23 1.389(13)
N4 C32 1.445(12)
N4 C12 1.496(11)
N5 C26 1.360(13)
N5 C12 1.396(13)
N5 C35 1.515(12)
N6 C42 1.364(12)
N6 C8 1.386(13)
N6 C22 1.486(11)
N7 C48 1.360(12)
N7 C38 1.463(14)
N7 C46 1.476(13)
N8 C24 1.333(13)
N8 C38 1.427(13)
N8 C18 1.490(16)
N9 C27 1.378(14)
N9 C25 1.461(13)
N9 C21 1.503(13)
N10 C23 1.377(12)
N10 C37 1.401(13)
N10 C42 1.492(13)
N11 C33 1.344(13)
N11 C25 1.441(12)
N11 C11 1.466(13)
N12 C34 1.333(13)
N12 C40 1.444(14)
N12 C19 1.480(12)
N13 C41 1.376(14)
N13 C22 1.428(13)
N13 C50 1.473(13)
N14 C36 1.353(13)
N14 C50 1.446(12)
N14 C37 1.458(14)
N15 C8 1.366(12)
N15 C32 1.406(12)
N15 C49 1.424(12)
N16 C33 1.382(12)
N16 C40 1.466(14)
N16 C13 1.493(12)
N17 C34 1.356(13)
N17 C11 1.462(13)
N17 C5 1.494(13)
N18 C48 1.295(14)
N18 C49 1.420(13)
N18 C35 1.474(12)
N19 C26 1.331(13)
N19 C46 1.459(13)
N19 C16 1.487(13)
N20 C24 1.332(14)
N20 C21 1.410(12)
N20 C5 1.427(13)
N21 C95 1.320(13)
N21 C92 1.465(13)
N21 C82 1.479(13)
N22 C97 1.418(13)
N22 C68 1.420(13)
N22 C80 1.459(12)
N23 C86 1.328(13)
N23 C69 1.423(12)
N23 C91 1.483(13)
N24 C95 1.348(13)
N24 C69 1.396(14)
N24 C63 1.480(14)
N25 C81 1.364(12)
N25 C99 1.455(13)
N25 C61 1.482(12)
N26 C96 1.375(12)
N26 C88 1.421(13)
N26 C94 1.451(12)
N27 C89 1.380(14)
N27 C79 1.467(12)
N27 C63 1.480(12)
N28 C97 1.297(12)
N28 C91 1.417(13)
N28 C79 1.460(12)
N29 C71 1.307(13)
N29 C80 1.479(13)
N29 C83 1.501(13)
N30 C67 1.403(14)
N30 C76 1.456(12)
N30 C55 1.482(14)
N31 C84 1.348(14)
N31 C94 1.451(12)
N31 C77 1.472(12)
N32 C67 1.358(14)
N32 C82 1.460(12)
N32 C99 1.513(15)
N33 C96 1.381(14)
N33 C98 1.413(12)
N33 C76 1.499(13)
N34 C86 1.350(13)
N34 C62 1.469(13)
N34 C68 1.556(14)
N35 C61 1.396(14)
N35 C89 1.404(14)
N35 C92 1.465(12)
N36 C81 1.330(13)
N36 C70 1.448(12)
N36 C55 1.471(14)
N37 C84 1.329(14)
N37 C70 1.427(13)
N37 C98 1.499(13)
N38 C71 1.377(14)
N38 C77 1.415(14)
N38 C85 1.479(14)
N39 C78 1.361(13)
N39 C88 1.442(13)
N39 C85 1.493(13)
N40 C62 1.363(12)
N40 C78 1.436(14)
N40 C83 1.457(13)
C1 C45 1.486(15)
C1 C40 1.591(15)
C1 H1A 0.9700
C1 H1B 0.9700
C2 C17 1.415(17)
C2 C15 1.555(15)
C2 H2A 0.9700
C2 H2B 0.9700
C3 C7 1.454(18)
C3 C47 1.557(14)
C3 H3A 0.9700
C3 H3B 0.9700
C4 C20 1.510(16)
C4 C9 1.586(16)
C4 H4A 0.9700
C4 H4B 0.9700
C5 H5A 0.9700
C5 H5B 0.9700
C6 C43 1.514(16)
C6 C10 1.522(15)
C6 H6A 0.9700
C6 H6B 0.9700
C7 C21 1.556(15)
C7 H7A 0.9700
C7 H7B 0.9700
C9 C31 1.528(16)
C9 H9A 0.9700
C9 H9B 0.9700
C10 C42 1.567(15)
C10 H10A 0.9700
C10 H10B 0.9700
C11 C28 1.466(16)
C11 C40 1.559(15)
C12 H12A 0.9700
C12 H12B 0.9700
C13 H13A 0.9700
C13 H13B 0.9700
C14 C50 1.529(15)
C14 C15 1.626(13)
C15 H15A 0.9700
C15 H15B 0.9700
C16 H16A 0.9700
C16 H16B 0.9700
C17 C29 1.561(14)
C17 H17A 0.9700
C17 H17B 0.9700
C18 C21 1.498(17)
C18 C39 1.569(17)
C19 H19A 0.9700
C19 H19B 0.9700
C20 C35 1.566(14)
C20 H20A 0.9700
C20 H20B 0.9700
C22 H22A 0.9700
C22 H22B 0.9700
C25 H25A 0.9700
C25 H25B 0.9700
C28 C44 1.466(17)
C28 H28A 0.9700
C28 H28B 0.9700
C29 C50 1.544(13)
C29 H29A 0.9700
C29 H29B 0.9700
C30 C32 1.549(15)
C30 C43 1.563(15)
C30 H30A 0.9700
C30 H30B 0.9700
C31 C46 1.536(12)
C31 H31A 0.9700
C31 H31B 0.9700
C32 C42 1.604(12)
C35 C46 1.492(14)
C37 H37A 0.9700
C37 H37B 0.9700
C38 H38A 0.9700
C38 H38B 0.9700
C39 C47 1.497(13)
C39 H39A 0.9700
C39 H39B 0.9700
C43 H43A 0.9700
C43 H43B 0.9700
C44 C45 1.543(16)
C44 H44A 0.9700
C44 H44B 0.9700
C45 H45A 0.9700
C45 H45B 0.9700
C47 H47A 0.9700
C47 H47B 0.9700
C49 H49A 0.9700
C49 H49B 0.9700
C51 C59 1.517(17)
C51 C64 1.660(19)
C51 H51A 0.9700
C51 H51B 0.9700
C52 C56 1.484(16)
C52 C100 1.573(18)
C52 H52A 0.9700
C52 H52B 0.9700
C53 C93 1.566(15)
C53 C73 1.572(16)
C53 H53A 0.9700
C53 H53B 0.9700
C54 C91 1.557(13)
C54 C90 1.62(2)
C54 H54A 0.9700
C54 H54B 0.9700
C55 C59 1.525(16)
C55 C99 1.567(14)
C56 C83 1.549(15)
C56 H56A 0.9700
C56 H56B 0.9700
C57 C64 1.526(18)
C57 C99 1.554(14)
C57 H57A 0.9700
C57 H57B 0.9700
C58 C66 1.555(16)
C58 C60 1.630(18)
C58 H58A 0.9700
C58 H58B 0.9700
C59 H59A 0.9700
C59 H59B 0.9700
C60 C75 1.578(15)
C60 H60A 0.9700
C60 H60B 0.9700
C61 H61A 0.9700
C61 H61B 0.9700
C62 H62A 0.9700
C62 H62B 0.9700
C63 C66 1.520(13)
C63 C92 1.577(16)
C64 H64A 0.9700
C64 H64B 0.9700
C65 C72 1.474(19)
C65 C68 1.480(16)
C65 H65A 0.9700
C65 H65B 0.9700
C66 H66A 0.9700
C66 H66B 0.9700
C68 C91 1.633(14)
C69 H69A 0.9700
C69 H69B 0.9700
C70 H70A 0.9700
C70 H70B 0.9700
C72 C90 1.52(2)
C72 H72A 0.9700
C72 H72B 0.9700
C73 C87 1.563(14)
C73 H73A 0.9700
C73 H73B 0.9700
C74 C100 1.475(16)
C74 C85 1.507(13)
C74 H74A 0.9700
C74 H74B 0.9700
C75 C92 1.480(14)
C75 H75A 0.9700
C75 H75B 0.9700
C76 H76A 0.9700
C76 H76B 0.9700
C77 H77A 0.9700
C77 H77B 0.9700
C79 H79A 0.9700
C79 H79B 0.9700
C80 H80A 0.9700
C80 H80B 0.9700
C82 H82A 0.9700
C82 H82B 0.9700
C83 C85 1.612(14)
C87 C94 1.516(12)
C87 H87A 0.9700
C87 H87B 0.9700
C88 H88A 0.9700
C88 H88B 0.9700
C90 H90A 0.9700
C90 H90B 0.9700
C93 C98 1.479(15)
C93 H93A 0.9700
C93 H93B 0.9700
C94 C98 1.649(14)
C100 H10C 0.9700
C100 H10D 0.9700

loop_
_platon_squeeze_void_nr
_platon_squeeze_void_average_x
_platon_squeeze_void_average_y
_platon_squeeze_void_average_z
_platon_squeeze_void_volume
_platon_squeeze_void_count_electrons
_platon_squeeze_void_content
1 0.003 0.000 0.152 2732 1609 ' '
2 -0.044 0.500 0.234 2732 1602 ' '
